data_1507346
loop_
_publ_author_name
'Hamura, Toshiyuki'
'Ibusuki, Yousuke'
'Sato, Kazuhiko'
'Matsumoto, Takashi'
'Osamura, Yoshihiro'
'Suzuki, Keisuke'

_publ_section_title
;
 Strain-induced regioselectivities in reactions of benzyne possessing a
 fused four-membered ring.
;
_journal_issue 20
_journal_name_full 'Organic letters'
_journal_page_first 3551
_journal_page_last 3554
_journal_paper_doi 10.1021/ol034877p
_journal_volume 5
_journal_year 2003
_chemical_formula_moiety 'C12 H10 O3 '
_chemical_formula_sum 'C12 H10 O3'
_chemical_formula_weight 202.21
_space_group_IT_number 14
_symmetry_cell_setting monoclinic
_symmetry_Int_Tables_number 14
_symmetry_space_group_name_Hall '-P 2ybc'
_symmetry_space_group_name_H-M 'P 1 21/c 1'
_cell_angle_alpha 90
_cell_angle_beta 111.009(5)
_cell_angle_gamma 90
_cell_formula_units_Z 2
_cell_length_a 12.641(1)
_cell_length_b 5.8808(6)
_cell_length_c 14.023(2)
_cell_measurement_reflns_used 5687
_cell_measurement_temperature 296.2
_cell_measurement_theta_max 67.1
_cell_measurement_theta_min 5.9
_cell_volume 973.16(19)
_computing_cell_refinement PROCESS-AUTO
_computing_data_collection PROCESS-AUTO
_computing_data_reduction 'teXsan Ver. 1.11'
_computing_publication_material 'teXsan Ver. 1.11'
_computing_structure_refinement 'teXsan Ver. 1.10'
_computing_structure_solution SHELXS97
_diffrn_detector_area_resol_mean 10.00
_diffrn_measured_fraction_theta_full 0.5121
_diffrn_measured_fraction_theta_max 0.5121
_diffrn_measurement_device_type 'Rigaku RAXIS-RAPID Imaging Plate'
_diffrn_measurement_method \w
_diffrn_radiation_type 'Cu K\a'
_diffrn_radiation_wavelength 1.5418
_diffrn_reflns_av_R_equivalents 0.017
_diffrn_reflns_limit_h_max 15
_diffrn_reflns_limit_h_min -14
_diffrn_reflns_limit_k_max 7
_diffrn_reflns_limit_k_min -7
_diffrn_reflns_limit_l_max 16
_diffrn_reflns_limit_l_min -16
_diffrn_reflns_number 12772
_diffrn_reflns_theta_full 68.25
_diffrn_reflns_theta_max 68.25
_exptl_absorpt_coefficient_mu 0.411
_exptl_absorpt_correction_T_max 0.921
_exptl_absorpt_correction_T_min 0.652
_exptl_absorpt_correction_type multi-scan
_exptl_absorpt_process_details '(Higashi, 1995)'
_exptl_crystal_colour colorless
_exptl_crystal_density_diffrn 0.690
_exptl_crystal_density_method 'not measured'
_exptl_crystal_description block
_exptl_crystal_size_max 0.400
_exptl_crystal_size_mid 0.300
_exptl_crystal_size_min 0.200
_refine_diff_density_max 0.51
_refine_diff_density_min -1.00
_refine_ls_abs_structure_Flack 0.00000
_refine_ls_extinction_method none
_refine_ls_goodness_of_fit_ref 3.437
_refine_ls_hydrogen_treatment noref
_refine_ls_number_parameters 136
_refine_ls_number_reflns 1509
_refine_ls_R_factor_gt 0.1018
_refine_ls_shift/su_max 0.0582
_refine_ls_structure_factor_coef F
_refine_ls_weighting_details 'w = 1/[\s^2^(Fo) + 0.00063|Fo|^2^]'
_refine_ls_weighting_scheme calc
_refine_ls_wR_factor_ref 0.1291
_reflns_number_gt 1473
_reflns_number_total 571
_reflns_threshold_expression F^2^>2.0\s(F^2^)
_cod_data_source_file ol034877p.cif
_cod_data_source_block hamura6
_cod_original_cell_volume 973.2(2)
_cod_original_formula_sum 'C12 H10 O3 '
_cod_database_code 1507346

loop_
_symmetry_equiv_pos_as_xyz
x,y,z
-x,1/2+y,1/2-z
-x,-y,-z
x,1/2-y,1/2+z

loop_
_atom_site_label
_atom_site_type_symbol
_atom_site_fract_x
_atom_site_fract_y
_atom_site_fract_z
_atom_site_U_iso_or_equiv
_atom_site_adp_type
_atom_site_occupancy
_atom_site_calc_flag
O(1) O 0.1675(1) 0.1751(3) 0.6423(1) 0.0447(4) Uani 1.00 d
O(2) O 0.2398(2) 0.4533(3) 0.5756(1) 0.0494(4) Uani 1.00 d
O(3) O 0.4887(1) -0.1614(4) 0.6082(1) 0.0607(5) Uani 1.00 d
C(1) C 0.2950(1) -0.0740(4) 0.4834(1) 0.0321(4) Uani 1.00 d
C(2) C 0.2143(1) 0.0738(3) 0.4900(1) 0.0319(4) Uani 1.00 d
C(3) C 0.1109(1) 0.0845(4) 0.4089(1) 0.0371(5) Uani 1.00 d
C(4) C 0.0855(2) -0.0505(4) 0.3222(1) 0.0427(5) Uani 1.00 d
C(5) C 0.1676(2) -0.2026(4) 0.3153(1) 0.0406(5) Uani 1.00 d
C(6) C 0.2703(1) -0.2111(3) 0.3964(1) 0.0342(5) Uani 1.00 d
C(7) C 0.1761(2) 0.2519(4) 0.5507(1) 0.0354(5) Uani 1.00 d
C(8) C 0.0615(2) 0.2661(4) 0.4584(2) 0.0457(6) Uani 1.00 d
C(9) C 0.4091(2) -0.1819(4) 0.5295(2) 0.0406(5) Uani 1.00 d
C(10) C 0.3842(2) -0.3351(4) 0.4337(2) 0.0468(6) Uani 1.00 d
C(11) C 0.2776(2) 0.2204(5) 0.7181(2) 0.0494(6) Uani 1.00 d
C(12) C 0.3220(2) 0.4167(5) 0.6749(2) 0.0564(7) Uani 1.00 d
H(1) H 0.0104 -0.0399 0.2659 0.0504 Uiso 1.00 calc
H(2) H 0.1532 -0.2989 0.2543 0.0475 Uiso 1.00 calc
H(3) H 0.0464 0.4087 0.4234 0.0540 Uiso 1.00 calc
H(4) H -0.0040 0.2207 0.4721 0.0540 Uiso 1.00 calc
H(5) H 0.3808 -0.4941 0.4458 0.0560 Uiso 1.00 calc
H(6) H 0.4311 -0.3101 0.3951 0.0560 Uiso 1.00 calc
H(7) H 0.2722 0.2595 0.7819 0.0580 Uiso 1.00 calc
H(8) H 0.3258 0.0905 0.7273 0.0580 Uiso 1.00 calc
H(9) H 0.3937 0.3781 0.6707 0.0673 Uiso 1.00 calc
H(10) H 0.3307 0.5467 0.7169 0.0673 Uiso 1.00 calc

loop_
_atom_site_aniso_label
_atom_site_aniso_U_11
_atom_site_aniso_U_22
_atom_site_aniso_U_33
_atom_site_aniso_U_12
_atom_site_aniso_U_13
_atom_site_aniso_U_23
O(1) 0.0440(7) 0.0599(10) 0.0328(7) -0.0055(7) 0.0170(6) -0.0001(6)
O(2) 0.0651(9) 0.0355(8) 0.0447(8) -0.0045(7) 0.0162(7) -0.0015(6)
O(3) 0.0392(8) 0.072(1) 0.0506(9) 0.0134(8) -0.0086(6) -0.0062(8)
C(1) 0.0273(8) 0.0343(10) 0.0315(8) 0.0033(6) 0.0065(6) 0.0001(6)
C(2) 0.0311(8) 0.0351(10) 0.0275(8) 0.0016(6) 0.0080(6) 0.0001(7)
C(3) 0.0320(9) 0.043(1) 0.0335(9) 0.0080(7) 0.0084(7) -0.0011(7)
C(4) 0.0319(9) 0.053(1) 0.0346(9) 0.0090(8) 0.0014(6) -0.0065(8)
C(5) 0.0337(9) 0.049(1) 0.0341(9) 0.0034(8) 0.0059(7) -0.0091(8)
C(6) 0.0287(8) 0.036(1) 0.0355(9) 0.0053(7) 0.0084(6) -0.0036(7)
C(7) 0.0406(9) 0.0350(10) 0.0310(8) 0.0032(7) 0.0132(7) 0.0001(7)
C(8) 0.0401(10) 0.053(1) 0.040(1) 0.0187(9) 0.0090(7) -0.0036(8)
C(9) 0.0285(8) 0.043(1) 0.0433(9) 0.0079(7) 0.0047(6) 0.0004(8)
C(10) 0.0338(9) 0.050(1) 0.051(1) 0.0130(9) 0.0081(8) -0.0090(9)
C(11) 0.047(1) 0.064(2) 0.0318(10) -0.0009(10) 0.0082(8) 0.0006(9)
C(12) 0.055(1) 0.073(2) 0.041(1) -0.019(1) 0.0166(8) -0.007(1)

loop_
_atom_type_symbol
_atom_type_description
_atom_type_scat_dispersion_real
_atom_type_scat_dispersion_imag
_atom_type_scat_source
C C 0.018 0.009
;International Tables for Crystallography
(1992, Vol. C, Tables 4.2.6.8 and 6.1.1.1)
;
H H 0.000 0.000
;International Tables for Crystallography
(1992, Vol. C, Table 6.1.1.2)
;
O O 0.049 0.032
;International Tables for Crystallography
(1992, Vol. C, Tables 4.2.6.8 and 6.1.1.1)
;
